data_7231547
loop_
_publ_author_name
'Yamashita, Yohei'
'Maki, Daisuke'
'Sakurai, Shiho'
'Fuse, Takumi'
'Matsumoto, Shoji'
'Akazome, Motohiro'

_publ_section_title
;
 Preparation of chiral 3-oxocycloalkanecarbonitrile and its derivatives by
 crystallization-induced diastereomer transformation of ketals with chiral
 1,2-diphenylethane-1,2-diol
;
_journal_issue 57
_journal_name_full 'RSC Advances'
_journal_page_first 32601
_journal_paper_doi 10.1039/C8RA06611F
_journal_volume 8
_journal_year 2018
_chemical_absolute_configuration syn
_chemical_formula_sum 'C21 H23 N O3'
_chemical_formula_weight 337.40
_space_group_crystal_system orthorhombic
_space_group_IT_number 19
_space_group_name_Hall 'P 2ac 2ab'
_space_group_name_H-M_alt 'P 21 21 21'
_symmetry_space_group_name_Hall 'P 2ac 2ab'
_symmetry_space_group_name_H-M 'P 21 21 21'
_atom_sites_solution_hydrogens geom
_audit_update_record
;
2018-08-24 deposited with the CCDC.
2018-09-10 downloaded from the CCDC.
;
_cell_angle_alpha 90
_cell_angle_beta 90
_cell_angle_gamma 90
_cell_formula_units_Z 4
_cell_length_a 9.5492(9)
_cell_length_b 9.6708(9)
_cell_length_c 19.5238(18)
_cell_measurement_reflns_used 4506
_cell_measurement_temperature 173
_cell_measurement_theta_max 27.1522
_cell_measurement_theta_min 2.3502
_cell_volume 1803.0(3)
_computing_cell_refinement 'SAINT V8.34A (Bruker AXS Inc., 2013)'
_computing_data_collection 'APEX2 (Bruker AXS, 2006)'
_computing_data_reduction 'SAINT V8.34A (Bruker AXS Inc., 2013)'
_computing_molecular_graphics 'XSHEL (Bruker AXS,2002)'
_computing_publication_material 'XCIF (Bruker AXS, 2001)'
_computing_structure_refinement 'SHELXL-2013 (Sheldrick, 2013)'
_computing_structure_solution 'SHELXS-97 (Sheldrick, 1997)'
_diffrn_ambient_temperature 173
_diffrn_detector_area_resol_mean 8.3333
_diffrn_measured_fraction_theta_full 0.994
_diffrn_measured_fraction_theta_max 0.994
_diffrn_measurement_device_type 'Bruker APEXII CCD area detector'
_diffrn_measurement_method 'Phi and Omega scans'
_diffrn_radiation_monochromator graphite
_diffrn_radiation_type MoK\a
_diffrn_radiation_wavelength 0.71073
_diffrn_reflns_av_R_equivalents 0.0244
_diffrn_reflns_av_unetI/netI 0.0276
_diffrn_reflns_limit_h_max 9
_diffrn_reflns_limit_h_min -12
_diffrn_reflns_limit_k_max 12
_diffrn_reflns_limit_k_min -11
_diffrn_reflns_limit_l_max 25
_diffrn_reflns_limit_l_min -23
_diffrn_reflns_number 10381
_diffrn_reflns_theta_full 27.54
_diffrn_reflns_theta_max 27.54
_diffrn_reflns_theta_min 2.09
_diffrn_source 'fine-focus sealed tube'
_exptl_absorpt_coefficient_mu 0.083
_exptl_absorpt_correction_T_max 0.98
_exptl_absorpt_correction_T_min 0.94
_exptl_absorpt_correction_type empirical
_exptl_absorpt_process_details 'SADABS (Sheldrick 1996)'
_exptl_crystal_colour colourless
_exptl_crystal_density_diffrn 1.243
_exptl_crystal_density_method 'not measured'
_exptl_crystal_description prismatic
_exptl_crystal_F_000 720
_exptl_crystal_size_max 0.850
_exptl_crystal_size_mid 0.450
_exptl_crystal_size_min 0.210
_refine_diff_density_max 0.226
_refine_diff_density_min -0.297
_refine_ls_abs_structure_details
;
Flack x determined using 1499 quotients [(I+)-(I-)]/[(I+)+(I-)]
(Parsons, Flack and Wagner, Acta Cryst. B69 (2013) 249-259).
;
_refine_ls_abs_structure_Flack -0.2(4)
_refine_ls_extinction_method none
_refine_ls_goodness_of_fit_ref 1.079
_refine_ls_hydrogen_treatment constr
_refine_ls_matrix_type full
_refine_ls_number_parameters 226
_refine_ls_number_reflns 4108
_refine_ls_number_restraints 0
_refine_ls_restrained_S_all 1.079
_refine_ls_R_factor_all 0.0398
_refine_ls_R_factor_gt 0.0348
_refine_ls_shift/su_max 0.000
_refine_ls_shift/su_mean 0.000
_refine_ls_structure_factor_coef Fsqd
_refine_ls_weighting_details 'w=1/[\s^2^(Fo^2^)+(0.0402P)^2^+0.1542P] where P=(Fo^2^+2Fc^2^)/3'
_refine_ls_weighting_scheme calc
_refine_ls_wR_factor_gt 0.0783
_refine_ls_wR_factor_ref 0.0815
_reflns_number_gt 3746
_reflns_number_total 4108
_reflns_threshold_expression 'I > 2\s(I)'
_cod_data_source_file c8ra06611f2.cif
_cod_data_source_block (S)-3b
_cod_database_code 7231547

loop_
_space_group_symop_operation_xyz
'x, y, z'
'-x+1/2, -y, z+1/2'
'-x, y+1/2, -z+1/2'
'x+1/2, -y+1/2, -z'

loop_
_atom_site_type_symbol
_atom_site_label
_atom_site_fract_x
_atom_site_fract_y
_atom_site_fract_z
_atom_site_U_iso_or_equiv
_atom_site_adp_type
_atom_site_calc_flag
_atom_site_refinement_flags_adp
_atom_site_refinement_flags_posn
_atom_site_occupancy
C C1 0.65363(18) 0.73783(18) 0.48573(9) 0.0292(4) Uani d . . 1
C C2 0.5904(2) 0.81720(19) 0.53583(10) 0.0369(4) Uani d . . 1
H H2 0.5594 0.7753 0.5772 0.044 Uiso calc U R 1
C C3 0.5722(2) 0.9589(2) 0.52565(12) 0.0450(5) Uani d . . 1
H H3 0.529 1.0132 0.5603 0.054 Uiso calc U R 1
C C4 0.6163(2) 1.0208(2) 0.46576(11) 0.0442(5) Uani d . . 1
H H4 0.6037 1.1173 0.4592 0.053 Uiso calc U R 1
C C5 0.6788(2) 0.9418(2) 0.41544(11) 0.0438(5) Uani d . . 1
H H5 0.7083 0.984 0.3739 0.053 Uiso calc U R 1
C C6 0.6988(2) 0.8004(2) 0.42526(10) 0.0372(4) Uani d . . 1
H H6 0.7433 0.7467 0.3908 0.045 Uiso calc U R 1
C C7 0.67142(19) 0.58427(17) 0.49384(9) 0.0277(4) Uani d . . 1
H H7 0.7615 0.5544 0.4723 0.033 Uiso calc U R 1
C C8 0.55031(19) 0.49618(17) 0.46599(9) 0.0284(4) Uani d . . 1
H H8 0.4589 0.5417 0.4768 0.034 Uiso calc U R 1
C C9 0.55679(19) 0.46171(18) 0.39119(9) 0.0294(4) Uani d . . 1
C C10 0.4555(2) 0.51118(19) 0.34649(9) 0.0358(4) Uani d . . 1
H H10 0.3842 0.571 0.3629 0.043 Uiso calc U R 1
C C11 0.4580(3) 0.4736(2) 0.27769(10) 0.0474(6) Uani d . . 1
H H11 0.3885 0.508 0.2473 0.057 Uiso calc U R 1
C C12 0.5610(3) 0.3864(2) 0.25349(10) 0.0510(6) Uani d . . 1
H H12 0.5607 0.3584 0.2068 0.061 Uiso calc U R 1
C C13 0.6646(2) 0.3399(2) 0.29712(11) 0.0463(5) Uani d . . 1
H H13 0.7371 0.2819 0.2802 0.056 Uiso calc U R 1
C C14 0.6627(2) 0.3777(2) 0.36561(10) 0.0373(4) Uani d . . 1
H H14 0.7345 0.3459 0.3954 0.045 Uiso calc U R 1
C C15 0.63577(19) 0.40345(17) 0.56794(9) 0.0288(4) Uani d . . 1
C C16 0.53867(18) 0.38235(18) 0.62819(9) 0.0299(4) Uani d . . 1
H H16A 0.5039 0.2859 0.6281 0.036 Uiso calc U R 1
H H16B 0.4569 0.4447 0.6237 0.036 Uiso calc U R 1
C C17 0.61401(18) 0.41193(16) 0.69638(9) 0.0261(3) Uani d . . 1
H H17 0.6403 0.512 0.6978 0.031 Uiso calc U R 1
C C18 0.74692(17) 0.32505(17) 0.70231(9) 0.0274(3) Uani d . . 1
H H18A 0.7974 0.3503 0.7448 0.033 Uiso calc U R 1
H H18B 0.7215 0.226 0.7052 0.033 Uiso calc U R 1
C C19 0.84259(17) 0.34793(17) 0.64071(9) 0.0272(4) Uani d . . 1
H H19A 0.8749 0.4452 0.6402 0.033 Uiso calc U R 1
H H19B 0.926 0.2877 0.6449 0.033 Uiso calc U R 1
C C20 0.76726(18) 0.31604(18) 0.57380(9) 0.0289(4) Uani d . . 1
H H20A 0.8301 0.3357 0.5347 0.035 Uiso calc U R 1
H H20B 0.742 0.2168 0.5723 0.035 Uiso calc U R 1
C C21 0.5137(2) 0.38214(18) 0.75467(10) 0.0313(4) Uani d . . 1
N N1 0.44932(19) 0.49158(17) 0.78156(9) 0.0463(5) Uani d . . 1
H H1A 0.3881 0.4805 0.8148 0.056 Uiso calc U R 1
H H1B 0.468 0.575 0.7661 0.056 Uiso calc U R 1
O O1 0.56423(14) 0.37130(12) 0.50522(6) 0.0349(3) Uani d . . 1
O O2 0.67064(14) 0.54697(12) 0.56451(6) 0.0318(3) Uani d . . 1
O O3 0.48984(17) 0.26410(14) 0.77520(7) 0.0476(4) Uani d . . 1

loop_
_atom_site_aniso_label
_atom_site_aniso_U_11
_atom_site_aniso_U_22
_atom_site_aniso_U_33
_atom_site_aniso_U_12
_atom_site_aniso_U_13
_atom_site_aniso_U_23
C1 0.0291(9) 0.0233(8) 0.0353(9) -0.0043(7) -0.0093(7) 0.0021(7)
C2 0.0418(10) 0.0265(9) 0.0423(10) -0.0005(8) -0.0013(8) 0.0002(8)
C3 0.0488(12) 0.0279(10) 0.0582(13) 0.0038(9) -0.0121(10) -0.0048(9)
C4 0.0473(12) 0.0235(9) 0.0617(13) -0.0045(9) -0.0248(10) 0.0081(9)
C5 0.0481(12) 0.0381(11) 0.0452(11) -0.0144(9) -0.0191(10) 0.0167(9)
C6 0.0424(11) 0.0337(10) 0.0355(10) -0.0060(8) -0.0075(8) 0.0037(8)
C7 0.0311(9) 0.0227(8) 0.0294(8) -0.0017(7) -0.0047(7) -0.0003(6)
C8 0.0306(9) 0.0229(8) 0.0318(8) -0.0022(7) -0.0044(7) 0.0016(7)
C9 0.0336(9) 0.0231(8) 0.0316(8) -0.0089(7) -0.0019(7) 0.0001(7)
C10 0.0419(10) 0.0301(9) 0.0354(9) -0.0082(8) -0.0062(8) 0.0056(7)
C11 0.0682(15) 0.0401(11) 0.0337(10) -0.0197(11) -0.0123(10) 0.0108(9)
C12 0.0811(17) 0.0434(12) 0.0286(10) -0.0281(12) 0.0105(11) 0.0006(9)
C13 0.0556(13) 0.0361(11) 0.0470(12) -0.0157(10) 0.0206(11) -0.0072(9)
C14 0.0365(10) 0.0321(10) 0.0433(10) -0.0077(8) 0.0017(8) -0.0030(8)
C15 0.0364(9) 0.0192(8) 0.0308(9) -0.0044(7) -0.0078(7) -0.0006(7)
C16 0.0258(8) 0.0250(8) 0.0391(10) 0.0005(7) -0.0032(7) 0.0006(7)
C17 0.0276(8) 0.0181(8) 0.0327(9) -0.0016(6) 0.0022(7) 0.0001(6)
C18 0.0294(8) 0.0220(8) 0.0307(8) -0.0010(7) -0.0006(7) 0.0036(7)
C19 0.0259(8) 0.0224(8) 0.0333(9) 0.0010(7) -0.0008(7) 0.0012(7)
C20 0.0325(9) 0.0233(8) 0.0308(9) -0.0012(7) 0.0012(7) -0.0024(7)
C21 0.0328(9) 0.0236(8) 0.0374(9) -0.0012(7) 0.0046(7) -0.0004(7)
N1 0.0532(11) 0.0275(8) 0.0583(11) 0.0035(8) 0.0285(9) 0.0007(7)
O1 0.0490(8) 0.0231(6) 0.0325(6) -0.0084(6) -0.0140(6) 0.0032(5)
O2 0.0459(7) 0.0186(6) 0.0309(6) -0.0040(5) -0.0102(6) 0.0013(5)
O3 0.0597(10) 0.0248(7) 0.0583(9) -0.0034(6) 0.0271(7) 0.0034(6)

loop_
_atom_type_symbol
_atom_type_description
_atom_type_scat_dispersion_real
_atom_type_scat_dispersion_imag
_atom_type_scat_source
C C 0.0033 0.0016 'International Tables Vol C Tables 4.2.6.8 and 6.1.1.4'
H H 0.0000 0.0000 'International Tables Vol C Tables 4.2.6.8 and 6.1.1.4'
N N 0.0061 0.0033 'International Tables Vol C Tables 4.2.6.8 and 6.1.1.4'
O O 0.0106 0.0060 'International Tables Vol C Tables 4.2.6.8 and 6.1.1.4'

loop_
_geom_angle_atom_site_label_1
_geom_angle_atom_site_label_2
_geom_angle_atom_site_label_3
_geom_angle
C2 C1 C6 119.54(17)
C2 C1 C7 121.56(16)
C6 C1 C7 118.88(17)
C1 C2 C3 119.94(19)
C1 C2 H2 120.0
C3 C2 H2 120.0
C4 C3 C2 120.6(2)
C4 C3 H3 119.7
C2 C3 H3 119.7
C3 C4 C5 119.71(18)
C3 C4 H4 120.1
C5 C4 H4 120.1
C4 C5 C6 120.27(19)
C4 C5 H5 119.9
C6 C5 H5 119.9
C5 C6 C1 120.0(2)
C5 C6 H6 120.0
C1 C6 H6 120.0
O2 C7 C1 110.57(14)
O2 C7 C8 101.44(13)
C1 C7 C8 115.19(14)
O2 C7 H7 109.8
C1 C7 H7 109.8
C8 C7 H7 109.8
O1 C8 C9 109.19(13)
O1 C8 C7 102.00(13)
C9 C8 C7 115.93(15)
O1 C8 H8 109.8
C9 C8 H8 109.8
C7 C8 H8 109.8
C10 C9 C14 118.84(17)
C10 C9 C8 120.49(17)
C14 C9 C8 120.66(17)
C9 C10 C11 120.3(2)
C9 C10 H10 119.8
C11 C10 H10 119.8
C12 C11 C10 120.2(2)
C12 C11 H11 119.9
C10 C11 H11 119.9
C11 C12 C13 119.93(19)
C11 C12 H12 120.0
C13 C12 H12 120.0
C12 C13 C14 120.0(2)
C12 C13 H13 120.0
C14 C13 H13 120.0
C13 C14 C9 120.7(2)
C13 C14 H14 119.7
C9 C14 H14 119.7
O2 C15 O1 106.33(13)
O2 C15 C16 108.09(14)
O1 C15 C16 110.03(14)
O2 C15 C20 110.59(14)
O1 C15 C20 109.71(14)
C16 C15 C20 111.93(14)
C15 C16 C17 111.16(14)
C15 C16 H16A 109.4
C17 C16 H16A 109.4
C15 C16 H16B 109.4
C17 C16 H16B 109.4
H16A C16 H16B 108.0
C21 C17 C18 111.36(14)
C21 C17 C16 108.57(14)
C18 C17 C16 110.60(13)
C21 C17 H17 108.8
C18 C17 H17 108.8
C16 C17 H17 108.8
C19 C18 C17 110.98(13)
C19 C18 H18A 109.4
C17 C18 H18A 109.4
C19 C18 H18B 109.4
C17 C18 H18B 109.4
H18A C18 H18B 108.0
C20 C19 C18 111.33(14)
C20 C19 H19A 109.4
C18 C19 H19A 109.4
C20 C19 H19B 109.4
C18 C19 H19B 109.4
H19A C19 H19B 108.0
C15 C20 C19 110.04(14)
C15 C20 H20A 109.7
C19 C20 H20A 109.7
C15 C20 H20B 109.7
C19 C20 H20B 109.7
H20A C20 H20B 108.2
O3 C21 N1 121.56(17)
O3 C21 C17 122.52(16)
N1 C21 C17 115.90(15)
C21 N1 H1A 120.0
C21 N1 H1B 120.0
H1A N1 H1B 120.0
C8 O1 C15 108.47(12)
C7 O2 C15 106.99(12)

loop_
_geom_bond_atom_site_label_1
_geom_bond_atom_site_label_2
_geom_bond_distance
C1 C2 1.382(3)
C1 C6 1.395(3)
C1 C7 1.503(2)
C2 C3 1.396(3)
C2 H2 0.95
C3 C4 1.379(3)
C3 H3 0.95
C4 C5 1.380(3)
C4 H4 0.95
C5 C6 1.394(3)
C5 H5 0.95
C6 H6 0.95
C7 O2 1.426(2)
C7 C8 1.536(2)
C7 H7 1.0
C8 O1 1.436(2)
C8 C9 1.499(2)
C8 H8 1.0
C9 C10 1.388(3)
C9 C14 1.390(3)
C10 C11 1.392(3)
C10 H10 0.95
C11 C12 1.379(3)
C11 H11 0.95
C12 C13 1.381(3)
C12 H12 0.95
C13 C14 1.387(3)
C13 H13 0.95
C14 H14 0.95
C15 O2 1.4289(19)
C15 O1 1.436(2)
C15 C16 1.512(2)
C15 C20 1.518(2)
C16 C17 1.540(2)
C16 H16A 0.99
C16 H16B 0.99
C17 C21 1.515(2)
C17 C18 1.526(2)
C17 H17 1.0
C18 C19 1.526(2)
C18 H18A 0.99
C18 H18B 0.99
C19 C20 1.523(2)
C19 H19A 0.99
C19 H19B 0.99
C20 H20A 0.99
C20 H20B 0.99
C21 O3 1.231(2)
C21 N1 1.332(2)
N1 H1A 0.88
N1 H1B 0.88

loop_
_geom_torsion_atom_site_label_1
_geom_torsion_atom_site_label_2
_geom_torsion_atom_site_label_3
_geom_torsion_atom_site_label_4
_geom_torsion
C6 C1 C2 C3 0.1(3)
C7 C1 C2 C3 -178.17(18)
C1 C2 C3 C4 0.2(3)
C2 C3 C4 C5 0.1(3)
C3 C4 C5 C6 -0.7(3)
C4 C5 C6 C1 1.0(3)
C2 C1 C6 C5 -0.7(3)
C7 C1 C6 C5 177.61(18)
C2 C1 C7 O2 -23.7(2)
C6 C1 C7 O2 158.04(15)
C2 C1 C7 C8 90.5(2)
C6 C1 C7 C8 -87.7(2)
O2 C7 C8 O1 -36.62(16)
C1 C7 C8 O1 -156.05(15)
O2 C7 C8 C9 -155.11(14)
C1 C7 C8 C9 85.5(2)
O1 C8 C9 C10 129.99(16)
C7 C8 C9 C10 -115.55(19)
O1 C8 C9 C14 -48.8(2)
C7 C8 C9 C14 65.6(2)
C14 C9 C10 C11 2.0(3)
C8 C9 C10 C11 -176.89(17)
C9 C10 C11 C12 0.2(3)
C10 C11 C12 C13 -2.1(3)
C11 C12 C13 C14 1.8(3)
C12 C13 C14 C9 0.4(3)
C10 C9 C14 C13 -2.3(3)
C8 C9 C14 C13 176.59(16)
O2 C15 C16 C17 -65.97(17)
O1 C15 C16 C17 178.31(13)
C20 C15 C16 C17 56.05(18)
C15 C16 C17 C21 -177.22(14)
C15 C16 C17 C18 -54.76(18)
C21 C17 C18 C19 175.87(14)
C16 C17 C18 C19 55.06(17)
C17 C18 C19 C20 -56.77(18)
O2 C15 C20 C19 63.88(18)
O1 C15 C20 C19 -179.14(13)
C16 C15 C20 C19 -56.71(18)
C18 C19 C20 C15 56.77(18)
C18 C17 C21 O3 -42.7(2)
C16 C17 C21 O3 79.3(2)
C18 C17 C21 N1 138.97(17)
C16 C17 C21 N1 -99.03(19)
C9 C8 O1 C15 147.43(15)
C7 C8 O1 C15 24.25(18)
O2 C15 O1 C8 -2.76(19)
C16 C15 O1 C8 114.06(15)
C20 C15 O1 C8 -122.38(15)
C1 C7 O2 C15 158.95(15)
C8 C7 O2 C15 36.28(17)
O1 C15 O2 C7 -22.19(18)
C16 C15 O2 C7 -140.30(14)
C20 C15 O2 C7 96.85(16)
